data_1542308
loop_
_publ_author_name
'Maji, Arun'
'Bhaskararao, Bangaru'
'Singha, Santanu'
'Sunoj, Raghavan B.'
'Maiti, Debabrata'

_publ_section_title
;
 Directing group assisted meta-hydroxylation by C--H activation
;
_journal_issue 5
_journal_name_full 'Chem. Sci.'
_journal_page_first 3147
_journal_paper_doi 10.1039/C5SC04060D
_journal_volume 7
_journal_year 2016
_chemical_formula_moiety 'C14 H10 Br N O4 S'
_chemical_formula_sum 'C14 H10 Br N O4 S'
_chemical_formula_weight 368.20
_chemical_name_systematic
;
 ?
;
_space_group_crystal_system triclinic
_space_group_IT_number 2
_space_group_name_Hall '-P 1'
_space_group_name_H-M_alt 'P -1'
_symmetry_space_group_name_Hall '-P 1'
_symmetry_space_group_name_H-M 'P -1'
_atom_sites_solution_hydrogens geom
_audit_creation_date 2015-05-14
_audit_creation_method
;
  Olex2 1.2
  (compiled Apr 23 2013 17:54:37, GUI svn.r4466)
;
_audit_update_record
;
2015-08-07 deposited with the CCDC.
2016-01-21 downloaded from the CCDC.
;
_cell_angle_alpha 99.760(5)
_cell_angle_beta 96.941(4)
_cell_angle_gamma 90.080(5)
_cell_formula_units_Z 2
_cell_length_a 7.608(2)
_cell_length_b 9.473(3)
_cell_length_c 9.930(3)
_cell_measurement_temperature 100(2)
_cell_volume 700.0(4)
_computing_molecular_graphics
;
O. V. Dolomanov, L. J. Bourhis, R. J. Gildea, J. A. K. Howard and H. Puschmann,
OLEX2: a complete structure solution, refinement and analysis program.
J. Appl. Cryst. (2009). 42, 339-341.
;
_computing_publication_material
;
O. V. Dolomanov, L. J. Bourhis, R. J. Gildea, J. A. K. Howard and H. Puschmann,
OLEX2: a complete structure solution, refinement and analysis program.
J. Appl. Cryst. (2009). 42, 339-341.
;
_computing_structure_refinement 'SHELXL-2012 (Sheldrick, 2012)'
_diffrn_ambient_temperature 100(2)
_diffrn_measured_fraction_theta_full 0.973
_diffrn_measured_fraction_theta_max 0.998
_diffrn_radiation_type MoK\a
_diffrn_radiation_wavelength 0.71075
_diffrn_reflns_av_R_equivalents 0.0557
_diffrn_reflns_av_unetI/netI 0.0469
_diffrn_reflns_Laue_measured_fraction_full 0.973
_diffrn_reflns_Laue_measured_fraction_max 0.998
_diffrn_reflns_limit_h_max 9
_diffrn_reflns_limit_h_min -8
_diffrn_reflns_limit_k_max 11
_diffrn_reflns_limit_k_min -11
_diffrn_reflns_limit_l_max 11
_diffrn_reflns_limit_l_min -11
_diffrn_reflns_number 10906
_diffrn_reflns_point_group_measured_fraction_full 0.973
_diffrn_reflns_point_group_measured_fraction_max 0.998
_diffrn_reflns_theta_full 25.242
_diffrn_reflns_theta_max 24.996
_diffrn_reflns_theta_min 3.208
_exptl_absorpt_coefficient_mu 3.100
_exptl_crystal_density_diffrn 1.747
_exptl_crystal_F_000 368
_exptl_crystal_size_max 0.55
_exptl_crystal_size_mid 0.11
_exptl_crystal_size_min 0.04
_refine_diff_density_max 0.724
_refine_diff_density_min -0.602
_refine_diff_density_rms 0.087
_refine_ls_extinction_method none
_refine_ls_goodness_of_fit_ref 1.076
_refine_ls_hydrogen_treatment constr
_refine_ls_matrix_type full
_refine_ls_number_parameters 191
_refine_ls_number_reflns 2461
_refine_ls_number_restraints 0
_refine_ls_restrained_S_all 1.076
_refine_ls_R_factor_all 0.0399
_refine_ls_R_factor_gt 0.0364
_refine_ls_shift/su_max 0.001
_refine_ls_shift/su_mean 0.000
_refine_ls_structure_factor_coef Fsqd
_refine_ls_weighting_details
;
 w=1/[\s^2^(Fo^2^)+(0.0492P)^2^]
 where P=(Fo^2^+2Fc^2^)/3
;
_refine_ls_weighting_scheme calc
_refine_ls_wR_factor_gt 0.0881
_refine_ls_wR_factor_ref 0.0900
_reflns_Friedel_coverage 0.000
_reflns_number_gt 2246
_reflns_number_total 2461
_reflns_threshold_expression 'I > 2\s(I)'
_cod_data_source_file c5sc04060d2.cif
_cod_data_source_block shelxl
_cod_depositor_comments 'Adding full bibliography for 1542308--1542310.cif.'
_cod_database_code 1542308
_olex2_refinement_description
;
1. Fixed Uiso
 At 1.2 times of:
  All C(H) groups, All C(H,H) groups
 At 1.5 times of:
  All O(H) groups
2.a Secondary CH2 refined with riding coordinates:
 C7(H7A,H7B)
2.b Aromatic/amide H refined with riding coordinates:
 C10(H10), C11(H11), C12(H12), C13(H13), C17(H17), C20(H20), C21(H21)
2.c Idealised tetrahedral OH refined as rotating group:
 O6(H6)
;
_shelx_estimated_absorpt_t_max 0.886
_shelx_estimated_absorpt_t_min 0.280
_shelx_space_group_comment
;
The symmetry employed for this shelxl refinement is uniquely defined
by the following loop, which should always be used as a source of
symmetry information in preference to the above space-group names.
They are only intended as comments.
;
_shelxl_version_number 2012-9

loop_
_space_group_symop_operation_xyz
'x, y, z'
'-x, -y, -z'

loop_
_atom_site_label
_atom_site_type_symbol
_atom_site_fract_x
_atom_site_fract_y
_atom_site_fract_z
_atom_site_U_iso_or_equiv
_atom_site_adp_type
_atom_site_occupancy
_atom_site_site_symmetry_order
_atom_site_calc_flag
_atom_site_refinement_flags_posn
_atom_site_refinement_flags_adp
Br1 Br 0.43284(5) 0.67200(4) 0.62581(3) 0.02857(15) Uani 1 1 d . .
S2 S 0.26245(10) 0.90753(7) -0.00994(8) 0.01322(19) Uani 1 1 d . .
O3 O 0.1171(3) 0.78391(19) -0.0049(2) 0.0146(5) Uani 1 1 d . .
O4 O 0.4302(3) 0.8415(2) -0.0198(2) 0.0147(5) Uani 1 1 d . .
O5 O 0.1904(3) 0.9851(2) -0.1147(2) 0.0189(5) Uani 1 1 d . .
O6 O 0.6912(3) 0.7932(3) 0.4456(3) 0.0284(6) Uani 1 1 d . .
H6 H 0.7028 0.7451 0.5097 0.043 Uiso 1 1 calc R U
C7 C 0.2557(4) 1.0151(3) 0.1539(3) 0.0171(7) Uani 1 1 d . .
H7A H 0.3405 1.0968 0.1647 0.021 Uiso 1 1 calc R U
H7B H 0.1357 1.0545 0.1584 0.021 Uiso 1 1 calc R U
C8 C 0.1685(4) 0.6393(3) -0.0322(3) 0.0136(7) Uani 1 1 d . .
C9 C 0.3796(5) 0.7775(3) 0.4802(3) 0.0200(7) Uani 1 1 d . .
C10 C 0.4747(4) 0.9009(3) 0.3099(3) 0.0145(7) Uani 1 1 d . .
H10 H 0.5665 0.9328 0.2646 0.017 Uiso 1 1 calc R U
C11 C 0.1651(4) 0.8903(3) 0.3387(3) 0.0192(7) Uani 1 1 d . .
H11 H 0.0458 0.9137 0.3126 0.023 Uiso 1 1 calc R U
C12 C 0.2660(4) 0.5779(3) 0.0668(3) 0.0178(7) Uani 1 1 d . .
H12 H 0.3046 0.6323 0.1549 0.021 Uiso 1 1 calc R U
C13 C 0.3071(4) 0.4345(3) 0.0355(4) 0.0192(7) Uani 1 1 d . .
H13 H 0.3751 0.3903 0.1029 0.023 Uiso 1 1 calc R U
C14 C 0.1083(4) 0.5615(3) -0.1622(3) 0.0157(7) Uani 1 1 d . .
C15 C 0.2999(4) 0.9342(3) 0.2710(3) 0.0147(7) Uani 1 1 d . .
N16 N -0.0930(4) 0.6759(3) -0.3407(3) 0.0289(7) Uani 1 1 d . .
C17 C 0.1527(4) 0.4168(3) -0.1912(4) 0.0201(7) Uani 1 1 d . .
H17 H 0.1151 0.3617 -0.2792 0.024 Uiso 1 1 calc R U
C18 C 0.5166(4) 0.8214(3) 0.4147(3) 0.0166(7) Uani 1 1 d . .
C19 C -0.0031(4) 0.6258(3) -0.2615(3) 0.0205(7) Uani 1 1 d . .
C20 C 0.2506(4) 0.3553(3) -0.0922(4) 0.0205(8) Uani 1 1 d . .
H20 H 0.2798 0.2571 -0.1118 0.025 Uiso 1 1 calc R U
C21 C 0.2051(5) 0.8125(3) 0.4443(3) 0.0222(8) Uani 1 1 d . .
H21 H 0.1138 0.7834 0.4917 0.027 Uiso 1 1 calc R U

loop_
_atom_site_aniso_label
_atom_site_aniso_U_11
_atom_site_aniso_U_22
_atom_site_aniso_U_33
_atom_site_aniso_U_23
_atom_site_aniso_U_13
_atom_site_aniso_U_12
Br1 0.0361(3) 0.0324(2) 0.0169(2) 0.00812(16) -0.00322(16) -0.00260(17)
S2 0.0139(4) 0.0103(4) 0.0144(4) 0.0022(3) -0.0031(3) 0.0000(3)
O3 0.0125(11) 0.0088(10) 0.0203(12) -0.0014(9) -0.0009(9) -0.0002(8)
O4 0.0142(12) 0.0117(10) 0.0170(12) 0.0013(9) -0.0008(9) -0.0005(9)
O5 0.0221(13) 0.0140(11) 0.0198(13) 0.0062(9) -0.0049(10) 0.0018(9)
O6 0.0250(14) 0.0362(15) 0.0228(15) 0.0057(11) -0.0028(11) 0.0042(11)
C7 0.0180(17) 0.0113(15) 0.0189(18) -0.0030(13) -0.0025(14) 0.0010(13)
C8 0.0097(16) 0.0102(15) 0.0216(18) 0.0025(13) 0.0042(13) 0.0010(12)
C9 0.0286(19) 0.0187(17) 0.0104(17) 0.0007(13) -0.0042(14) 0.0004(14)
C10 0.0164(17) 0.0138(15) 0.0110(17) -0.0036(13) 0.0001(13) -0.0023(13)
C11 0.0175(18) 0.0185(17) 0.0178(18) -0.0042(14) -0.0022(14) -0.0003(13)
C12 0.0193(18) 0.0170(16) 0.0165(18) 0.0020(14) 0.0007(14) -0.0018(13)
C13 0.0150(17) 0.0190(17) 0.026(2) 0.0098(15) 0.0026(14) 0.0033(14)
C14 0.0141(17) 0.0157(16) 0.0158(17) 0.0002(13) -0.0006(13) -0.0007(13)
C15 0.0195(18) 0.0086(14) 0.0120(17) -0.0062(12) -0.0031(13) 0.0007(13)
N16 0.0281(18) 0.0337(17) 0.0228(17) 0.0053(14) -0.0058(14) 0.0045(14)
C17 0.0192(18) 0.0157(16) 0.0232(19) -0.0027(14) 0.0031(14) -0.0021(14)
C18 0.0141(17) 0.0154(16) 0.0153(17) -0.0075(13) -0.0044(13) 0.0005(13)
C19 0.0213(19) 0.0193(17) 0.0191(19) -0.0028(14) 0.0044(15) -0.0014(14)
C20 0.0162(17) 0.0101(15) 0.036(2) 0.0034(15) 0.0063(15) 0.0017(13)
C21 0.0238(19) 0.0236(18) 0.0178(19) 0.0002(14) 0.0011(15) -0.0061(15)

loop_
_atom_type_symbol
_atom_type_description
_atom_type_scat_dispersion_real
_atom_type_scat_dispersion_imag
_atom_type_scat_source
C C 0.0033 0.0016 'International Tables Vol C Tables 4.2.6.8 and 6.1.1.4'
H H 0.0000 0.0000 'International Tables Vol C Tables 4.2.6.8 and 6.1.1.4'
Br Br -0.2901 2.4595 'International Tables Vol C Tables 4.2.6.8 and 6.1.1.4'
N N 0.0061 0.0033 'International Tables Vol C Tables 4.2.6.8 and 6.1.1.4'
O O 0.0106 0.0060 'International Tables Vol C Tables 4.2.6.8 and 6.1.1.4'
S S 0.1246 0.1234 'International Tables Vol C Tables 4.2.6.8 and 6.1.1.4'

loop_
_geom_angle_atom_site_label_1
_geom_angle_atom_site_label_2
_geom_angle_atom_site_label_3
_geom_angle
O3 S2 C7 100.46(14)
O4 S2 O3 108.06(11)
O4 S2 O5 119.39(13)
O4 S2 C7 111.45(14)
O5 S2 O3 106.40(12)
O5 S2 C7 109.24(14)
C8 O3 S2 117.98(18)
C18 O6 H6 109.5
S2 C7 H7A 109.0
S2 C7 H7B 109.0
H7A C7 H7B 107.8
C15 C7 S2 113.0(2)
C15 C7 H7A 109.0
C15 C7 H7B 109.0
C12 C8 O3 121.2(3)
C12 C8 C14 122.0(3)
C14 C8 O3 116.8(3)
C18 C9 Br1 119.4(2)
C21 C9 Br1 119.1(3)
C21 C9 C18 121.5(3)
C15 C10 H10 119.7
C15 C10 C18 120.7(3)
C18 C10 H10 119.7
C15 C11 H11 120.1
C21 C11 H11 120.1
C21 C11 C15 119.9(3)
C8 C12 H12 120.7
C8 C12 C13 118.5(3)
C13 C12 H12 120.7
C12 C13 H13 119.6
C20 C13 C12 120.8(3)
C20 C13 H13 119.6
C8 C14 C17 118.3(3)
C8 C14 C19 121.0(3)
C17 C14 C19 120.6(3)
C10 C15 C7 120.1(3)
C10 C15 C11 120.1(3)
C11 C15 C7 119.8(3)
C14 C17 H17 120.1
C20 C17 C14 119.7(3)
C20 C17 H17 120.1
O6 C18 C9 125.0(3)
O6 C18 C10 116.7(3)
C9 C18 C10 118.4(3)
N16 C19 C14 179.3(4)
C13 C20 H20 119.7
C17 C20 C13 120.7(3)
C17 C20 H20 119.7
C9 C21 H21 120.3
C11 C21 C9 119.5(3)
C11 C21 H21 120.3

loop_
_geom_bond_atom_site_label_1
_geom_bond_atom_site_label_2
_geom_bond_distance
Br1 C9 1.898(3)
S2 O3 1.620(2)
S2 O4 1.429(2)
S2 O5 1.430(2)
S2 C7 1.773(3)
O3 C8 1.415(3)
O6 H6 0.8400
O6 C18 1.364(4)
C7 H7A 0.9900
C7 H7B 0.9900
C7 C15 1.504(4)
C8 C12 1.368(4)
C8 C14 1.398(4)
C9 C18 1.392(5)
C9 C21 1.388(5)
C10 H10 0.9500
C10 C15 1.391(4)
C10 C18 1.392(4)
C11 H11 0.9500
C11 C15 1.392(5)
C11 C21 1.386(5)
C12 H12 0.9500
C12 C13 1.386(4)
C13 H13 0.9500
C13 C20 1.378(5)
C14 C17 1.402(4)
C14 C19 1.437(4)
N16 C19 1.144(4)
C17 H17 0.9500
C17 C20 1.371(5)
C20 H20 0.9500
C21 H21 0.9500

loop_
_geom_torsion_atom_site_label_1
_geom_torsion_atom_site_label_2
_geom_torsion_atom_site_label_3
_geom_torsion_atom_site_label_4
_geom_torsion
Br1 C9 C18 O6 0.8(4)
Br1 C9 C18 C10 -178.8(2)
Br1 C9 C21 C11 179.6(2)
S2 O3 C8 C12 79.7(3)
S2 O3 C8 C14 -103.1(3)
S2 C7 C15 C10 75.7(3)
S2 C7 C15 C11 -103.2(3)
O3 S2 C7 C15 58.7(2)
O3 C8 C12 C13 177.8(3)
O3 C8 C14 C17 -178.3(3)
O3 C8 C14 C19 -1.1(5)
O4 S2 O3 C8 -9.7(2)
O4 S2 C7 C15 -55.6(3)
O5 S2 O3 C8 119.7(2)
O5 S2 C7 C15 170.3(2)
C7 S2 O3 C8 -126.5(2)
C8 C12 C13 C20 -0.2(5)
C8 C14 C17 C20 1.0(5)
C12 C8 C14 C17 -1.1(5)
C12 C8 C14 C19 176.1(3)
C12 C13 C20 C17 0.2(5)
C14 C8 C12 C13 0.7(5)
C14 C17 C20 C13 -0.5(5)
C15 C10 C18 O6 179.7(3)
C15 C10 C18 C9 -0.7(4)
C15 C11 C21 C9 -0.8(5)
C18 C9 C21 C11 1.5(5)
C18 C10 C15 C7 -177.6(3)
C18 C10 C15 C11 1.3(4)
C19 C14 C17 C20 -176.2(3)
C21 C9 C18 O6 178.9(3)
C21 C9 C18 C10 -0.7(5)
C21 C11 C15 C7 178.3(3)
C21 C11 C15 C10 -0.5(4)
